data_7110742
loop_
_publ_author_name
'Guo, Richard'
'Green, James R.'

_publ_section_title
;
 One step synthesis of [7]metacyclophanediyne complexes from
 bis(propargyldicobalt) dication equivalents
;
_journal_issue 24
_journal_name_full 'Chemical Communications'
_journal_page_first 2503
_journal_paper_doi 10.1039/a907991b
_journal_year 1999
_chemical_formula_sum 'C16 H16 O3'
_chemical_formula_weight 256.30
_chemical_name_systematic
; 
                                  ? 
;
_space_group_IT_number 2
_symmetry_cell_setting triclinic
_symmetry_space_group_name_Hall '-P 1'
_symmetry_space_group_name_H-M 'P -1'
_atom_sites_solution_hydrogens geom
_atom_sites_solution_primary direct
_atom_sites_solution_secondary difmap
_audit_creation_method SHELXL
_cell_angle_alpha 101.66(4)
_cell_angle_beta 98.03(3)
_cell_angle_gamma 95.35(5)
_cell_formula_units_Z 2
_cell_length_a 7.836(3)
_cell_length_b 7.925(4)
_cell_length_c 11.378(7)
_cell_measurement_reflns_used 'reflections from 60 data frames'
_cell_measurement_temperature 293(2)
_cell_measurement_theta_max 25
_cell_measurement_theta_min 1.47
_cell_volume 679.8(6)
_computing_cell_refinement 'Siemens SAINT'
_computing_data_collection 'Siemens SMART'
_computing_data_reduction 'Siemens SHELXTL XPREP'
_computing_molecular_graphics 'Siemens SHELXTL XP'
_computing_publication_material 'Siemens SHELXTL XCIF'
_computing_structure_refinement 'SHELXL-93 (Sheldrick, 1993)'
_computing_structure_solution 'SHELXS-86 (Sheldrick, 1990)'
_diffrn_ambient_temperature 293(2)
_diffrn_measurement_device 'Siemens SMART CCD'
_diffrn_measurement_method 'hemisphere scans'
_diffrn_radiation_monochromator graphite
_diffrn_radiation_source 'fine-focus sealed tube'
_diffrn_radiation_type MoK\a
_diffrn_radiation_wavelength 0.71073
_diffrn_reflns_av_R_equivalents 0.0157
_diffrn_reflns_av_sigmaI/netI 0.0322
_diffrn_reflns_limit_h_max 9
_diffrn_reflns_limit_h_min -10
_diffrn_reflns_limit_k_max 10
_diffrn_reflns_limit_k_min -10
_diffrn_reflns_limit_l_max 11
_diffrn_reflns_limit_l_min -15
_diffrn_reflns_number 3594
_diffrn_reflns_theta_max 24.99
_diffrn_reflns_theta_min 1.85
_diffrn_standards_decay_% <1
_diffrn_standards_number '50 standard frames at start and end'
_exptl_absorpt_coefficient_mu 0.086
_exptl_absorpt_correction_T_max 0.2627
_exptl_absorpt_correction_T_min 0.09399
_exptl_absorpt_correction_type empirical
_exptl_crystal_colour colourless
_exptl_crystal_density_diffrn 1.252
_exptl_crystal_description block
_exptl_crystal_F_000 272
_exptl_crystal_size_max 0.24
_exptl_crystal_size_mid 0.30
_exptl_crystal_size_min 0.34
_refine_diff_density_max 0.162
_refine_diff_density_min -0.238
_refine_diff_density_rms 0.042
_refine_ls_extinction_method none
_refine_ls_goodness_of_fit_all 1.003
_refine_ls_goodness_of_fit_obs 1.103
_refine_ls_hydrogen_treatment idealized
_refine_ls_matrix_type full
_refine_ls_number_parameters 172
_refine_ls_number_reflns 2338
_refine_ls_number_restraints 0
_refine_ls_restrained_S_all 1.063
_refine_ls_restrained_S_obs 1.103
_refine_ls_R_factor_all 0.0657
_refine_ls_R_factor_obs 0.0476
_refine_ls_shift/esd_max -0.001
_refine_ls_shift/esd_mean 0.000
_refine_ls_structure_factor_coef Fsqd
_refine_ls_weighting_details 'w=1/[\s^2^(Fo^2^)+(0.1000P)^2^+0.0000P] where P=(Fo^2^+2Fc^2^)/3'
_refine_ls_weighting_scheme calc
_refine_ls_wR_factor_all 0.1535
_refine_ls_wR_factor_obs 0.1355
_reflns_number_observed 1727
_reflns_number_total 2341
_reflns_observed_criterion >2sigma(I)
_cod_data_source_file 907991bsup1.cif
_cod_data_source_block diethynylcyclophane
_cod_depositor_comments
;
The following automatic conversions were performed:

'_refine_ls_weighting_scheme' value 'calc
w=1/[\s^2^(Fo^2^)+(0.1000P)^2^+0.0000P] where P=(Fo^2^+2Fc^2^)/3' was
changed to 'calc'. New tag '_refine_ls_weighting_details' was
created. The value of the new tag was set to
'w=1/[\s^2^(Fo^2^)+(0.1000P)^2^+0.0000P] where P=(Fo^2^+2Fc^2^)/3'.

Automatic conversion script
Id: cif_fix_values 3143 2015-03-26 13:38:13Z robertas 
;
_cod_original_sg_symbol_H-M P-1
_cod_database_code 7110742

loop_
_symmetry_equiv_pos_as_xyz
'x, y, z'
'-x, -y, -z'

loop_
_atom_site_aniso_label
_atom_site_aniso_U_11
_atom_site_aniso_U_22
_atom_site_aniso_U_33
_atom_site_aniso_U_23
_atom_site_aniso_U_13
_atom_site_aniso_U_12
O1 0.0686(9) 0.0427(7) 0.0607(9) 0.0191(6) 0.0129(7) 0.0211(6)
O2 0.0720(9) 0.0493(8) 0.0429(7) 0.0124(6) -0.0039(6) 0.0200(7)
O3 0.0544(8) 0.0575(8) 0.0436(7) 0.0054(6) 0.0033(6) -0.0067(6)
C1 0.0406(10) 0.0502(11) 0.0461(10) 0.0168(8) 0.0047(8) 0.0100(8)
C2 0.0386(10) 0.0459(10) 0.0376(9) 0.0082(8) 0.0068(7) 0.0012(8)
C3 0.0428(10) 0.0349(9) 0.0446(10) 0.0104(8) 0.0094(8) 0.0042(8)
C4 0.0432(10) 0.0425(10) 0.0391(9) 0.0152(8) 0.0039(8) 0.0078(8)
C5 0.0470(10) 0.0402(10) 0.0402(10) 0.0079(8) 0.0089(8) 0.0072(8)
C6 0.0425(10) 0.0393(9) 0.0508(10) 0.0169(8) 0.0116(8) 0.0126(8)
C7 0.0658(13) 0.0385(10) 0.0745(14) 0.0131(10) 0.0246(11) 0.0131(9)
C8 0.096(2) 0.081(2) 0.0410(12) 0.0111(11) -0.0038(11) 0.0336(14)
C9 0.102(2) 0.103(2) 0.075(2) -0.0065(15) 0.0123(15) -0.046(2)
C10 0.0632(13) 0.0670(13) 0.0517(12) 0.0247(10) 0.0016(10) 0.0193(11)
C11 0.0742(15) 0.0551(12) 0.0420(11) 0.0211(9) 0.0017(10) 0.0034(11)
C12 0.0745(15) 0.0545(12) 0.0480(12) 0.0186(9) 0.0138(11) -0.0011(11)
C13 0.082(2) 0.0650(14) 0.0690(14) 0.0180(11) 0.0371(12) 0.0034(12)
C14 0.0611(13) 0.0549(12) 0.0662(13) 0.0112(11) 0.0264(11) 0.0142(10)
C15 0.0546(12) 0.0456(11) 0.0617(12) 0.0090(10) 0.0188(10) 0.0156(9)
C16 0.0534(11) 0.0380(9) 0.0513(10) 0.0111(8) 0.0101(9) 0.0104(8)

loop_
_atom_site_label
_atom_site_type_symbol
_atom_site_fract_x
_atom_site_fract_y
_atom_site_fract_z
_atom_site_U_iso_or_equiv
_atom_site_thermal_displace_type
_atom_site_occupancy
_atom_site_calc_flag
_atom_site_refinement_flags
O1 O 0.1141(2) 0.6863(2) 0.88821(12) 0.0551(4) Uani 1 d .
O2 O 0.3825(2) 0.2430(2) 1.05668(11) 0.0549(4) Uani 1 d .
O3 O 0.0869(2) 0.1178(2) 0.65241(11) 0.0540(4) Uani 1 d .
C1 C 0.1047(2) 0.4058(2) 0.7698(2) 0.0447(5) Uani 1 d .
C2 C 0.1407(2) 0.2348(2) 0.76181(15) 0.0410(4) Uani 1 d .
C3 C 0.2461(2) 0.1836(2) 0.8537(2) 0.0403(4) Uani 1 d .
C4 C 0.2858(2) 0.3000(2) 0.96578(15) 0.0408(4) Uani 1 d .
C5 C 0.2323(2) 0.4649(2) 0.9828(2) 0.0423(5) Uani 1 d .
H5A H 0.2509(2) 0.5376(2) 1.0598(2) 0.051 Uiso 1 calc R
C6 C 0.1507(2) 0.5189(2) 0.8827(2) 0.0423(4) Uani 1 d .
C7 C 0.1625(3) 0.8073(2) 1.0016(2) 0.0578(5) Uani 1 d .
H7A H 0.1299(3) 0.9186(2) 0.9931(2) 0.087 Uiso 1 calc R
H7B H 0.2859(3) 0.8175(2) 1.0265(2) 0.087 Uiso 1 calc R
H7C H 0.1045(3) 0.7676(2) 1.0618(2) 0.087 Uiso 1 calc R
C8 C 0.4119(3) 0.3495(3) 1.1760(2) 0.0731(7) Uani 1 d .
H8A H 0.4809(3) 0.2948(3) 1.2303(2) 0.110 Uiso 1 calc R
H8B H 0.3026(3) 0.3654(3) 1.2029(2) 0.110 Uiso 1 calc R
H8C H 0.4721(3) 0.4604(3) 1.1753(2) 0.110 Uiso 1 calc R
C9 C -0.0594(4) -0.0015(4) 0.6513(2) 0.1010(10) Uani 1 d .
H9A H -0.0891(4) -0.0783(4) 0.5726(2) 0.152 Uiso 1 calc R
H9B H -0.1556(4) 0.0606(4) 0.6686(2) 0.152 Uiso 1 calc R
H9C H -0.0327(4) -0.0678(4) 0.7119(2) 0.152 Uiso 1 calc R
C10 C 0.0673(3) 0.4659(3) 0.6512(2) 0.0590(6) Uani 1 d .
H10A H -0.0388(3) 0.4021(3) 0.6015(2) 0.071 Uiso 1 calc R
H10B H 0.0562(3) 0.5889(3) 0.6665(2) 0.071 Uiso 1 calc R
C11 C 0.2202(3) 0.4287(3) 0.5909(2) 0.0567(5) Uani 1 d .
C12 C 0.3478(3) 0.3703(3) 0.5639(2) 0.0581(6) Uani 1 d .
C13 C 0.4966(3) 0.2706(3) 0.5570(2) 0.0694(7) Uani 1 d .
H13A H 0.6048(3) 0.3482(3) 0.5758(2) 0.083 Uiso 1 calc R
H13B H 0.4887(3) 0.1988(3) 0.4761(2) 0.083 Uiso 1 calc R
C14 C 0.4887(3) 0.1604(3) 0.6484(2) 0.0590(6) Uani 1 d .
C15 C 0.4452(3) 0.0887(3) 0.7233(2) 0.0528(5) Uani 1 d .
C16 C 0.3512(2) 0.0347(2) 0.8156(2) 0.0469(5) Uani 1 d .
H16A H 0.4316(2) 0.0191(2) 0.8844(2) 0.056 Uiso 1 calc R
H16B H 0.2753(2) -0.0731(2) 0.7815(2) 0.056 Uiso 1 calc R

loop_
_atom_type_symbol
_atom_type_description
_atom_type_scat_dispersion_real
_atom_type_scat_dispersion_imag
_atom_type_scat_source
C C 0.0033 0.0016 'International Tables Vol C Tables 4.2.6.8 and 6.1.1.4'
H H 0.0000 0.0000 'International Tables Vol C Tables 4.2.6.8 and 6.1.1.4'
O O 0.0106 0.0060 'International Tables Vol C Tables 4.2.6.8 and 6.1.1.4'

loop_
_geom_angle_atom_site_label_1
_geom_angle_atom_site_label_2
_geom_angle_atom_site_label_3
_geom_angle
C6 O1 C7 117.85(15)
C4 O2 C8 118.1(2)
C2 O3 C9 114.2(2)
C6 C1 C2 117.1(2)
C6 C1 C10 123.4(2)
C2 C1 C10 117.1(2)
O3 C2 C3 118.7(2)
O3 C2 C1 118.1(2)
C3 C2 C1 122.8(2)
C2 C3 C4 116.9(2)
C2 C3 C16 117.2(2)
C4 C3 C16 123.3(2)
O2 C4 C3 115.8(2)
O2 C4 C5 122.7(2)
C3 C4 C5 121.5(2)
C6 C5 C4 118.9(2)
O1 C6 C1 116.1(2)
O1 C6 C5 122.6(2)
C1 C6 C5 121.3(2)
C11 C10 C1 104.3(2)
C12 C11 C10 162.4(2)
C11 C12 C13 163.8(2)
C12 C13 C14 106.1(2)
C15 C14 C13 164.0(2)
C14 C15 C16 162.9(2)
C15 C16 C3 104.31(15)

loop_
_geom_bond_atom_site_label_1
_geom_bond_atom_site_label_2
_geom_bond_distance
O1 C6 1.375(2)
O1 C7 1.423(2)
O2 C4 1.372(2)
O2 C8 1.422(3)
O3 C2 1.378(2)
O3 C9 1.414(3)
C1 C6 1.389(3)
C1 C2 1.398(3)
C1 C10 1.519(3)
C2 C3 1.390(3)
C3 C4 1.391(3)
C3 C16 1.527(2)
C4 C5 1.394(2)
C5 C6 1.391(2)
C10 C11 1.486(3)
C11 C12 1.193(3)
C12 C13 1.471(3)
C13 C14 1.491(3)
C14 C15 1.186(3)
C15 C16 1.472(3)
